data_2100697
loop_
_publ_author_name
'van Mechelen, Jan B.'
'Peschar, Rene.'
'Schenk, Henk.'

_publ_contact_author_address
;
 Universiteit van Amsterdam
 Van 't Hoff Institute for Molecular Sciences (HIMS)
 Faculty of Science (FNWI)
 Valckenierstraat 65
 1018 XE Amsterdam
 The Netherlands
;
_publ_contact_author_email janvm@science.uva.nl
_publ_contact_author_fax '+31 20 5256940'
_publ_contact_author_name 'Jan B. van Mechelen'
_publ_contact_author_phone '+31 20 5257041'
_publ_section_title
;
 Structures of mono-unsaturated triacylglycerols. I. The \b~1~
 polymorph
;
_journal_coeditor_code DR5011
_journal_date_accepted 2006-09-12
_journal_date_recd_electronic 2006-07-14
_journal_issue 6
_journal_name_full 'Acta Crystallographica Section B'
_journal_page_first 1121
_journal_page_last 1130
_journal_paper_category FA
_journal_paper_doi 10.1107/S0108768106037074
_journal_volume 62
_journal_year 2006
_chemical_formula_moiety 'C54.96 H108 O6'
_chemical_formula_structural 'C54.96 H108 O6'
_chemical_formula_sum 'C54.96 H108 O6'
_chemical_formula_weight 853.454
_chemical_melting_point 308
_chemical_name_common 'Bahia beta6 cocoa butter'
_space_group_IT_number 14
_symmetry_cell_setting monoclinic
_symmetry_space_group_name_Hall '-P 2yn'
_symmetry_space_group_name_H-M 'P 1 21/n 1'
_audit_creation_method 'from EXP file using GSAS2CIF'
_cell_angle_alpha 90.0
_cell_angle_beta 88.7123(12)
_cell_angle_gamma 90.0
_cell_formula_units_Z 4
_cell_length_a 5.44442(7)
_cell_length_b 127.399(9)
_cell_length_c 8.1951(2)
_cell_measurement_temperature 295
_cell_volume 5682.8(4)
_computing_structure_refinement GSAS
_diffrn_ambient_temperature 295
_diffrn_radiation_wavelength 0.79936
_exptl_crystal_density_diffrn 0.997
_refine_ls_extinction_method none
_refine_ls_goodness_of_fit_all 4.22
_refine_ls_hydrogen_treatment constr
_refine_ls_matrix_type full
_refine_ls_number_parameters 554
_refine_ls_number_restraints 551
_refine_ls_shift/su_max 0.72
_refine_ls_shift/su_mean 0.01
_cod_data_source_file dr5011.cif
_cod_data_source_block BAHIA-B6-CH1635-ENAN_publ
_cod_depositor_comments
;
The following automatic conversions were performed:
'_geom_bond_publ_flag' value 'N' changed to 'n' according to
'/home/saulius/struct/CIF-dictionaries/cif_core.dic' dictionary named
'cif_core.dic' version 2.4.1 from 2010-06-29 (340
times).

'_geom_angle_publ_flag' value 'N' changed to 'n' according to
'/home/saulius/struct/CIF-dictionaries/cif_core.dic' dictionary named
'cif_core.dic' version 2.4.1 from 2010-06-29 (330 times).

Automatic conversion script
Id: cif_fix_enum 1527 2010-12-29 10:47:43Z saulius 

The following automatic conversions were performed:

'_geom_bond_publ_flag' value 'N' changed to 'n' according to
/home/saulius/struct/CIF-dictionaries/cif_core.dic dictionary named
'cif_core.dic' version 2.4.1 from 2010-06-29 (340
times).

'_geom_angle_publ_flag' value 'N' changed to 'n' according
to /home/saulius/struct/CIF-dictionaries/cif_core.dic dictionary
named 'cif_core.dic' version 2.4.1 from 2010-06-29 (330 times).

Automatic conversion script
Id: cif_fix_values 1715 2011-07-08 13:25:40Z adriana 
;
_cod_original_sg_symbol_H-M 'P 21/n'
_cod_database_code 2100697

loop_
_symmetry_equiv_pos_site_id
_symmetry_equiv_pos_as_xyz
1 +x,+y,+z
2 -x+1/2,+y+1/2,-z+1/2
-1 -x,-y,-z
-2 +x+1/2,-y+1/2,+z+1/2

loop_
_atom_site_type_symbol
_atom_site_label
_atom_site_fract_x
_atom_site_fract_y
_atom_site_fract_z
_atom_site_U_iso_or_equiv
_atom_site_thermal_displace_type
_atom_site_occupancy
O O1a 0.5948(3) 0.349587(14) 0.6216(5) 0.0253 Uiso 1.0
C C1a 0.6871(3) 0.358778(11) 0.6674(5) 0.0253 Uiso 1.0
C C2a 0.4902(3) 0.367039(14) 0.6748(2) 0.0253 Uiso 1.0
O O2a 0.9030(4) 0.36058(3) 0.6761(13) 0.0253 Uiso 1.0
C C3a 0.5239(4) 0.374138(14) 0.8221(2) 0.0253 Uiso 1.0
C C4a 0.3559(4) 0.383649(14) 0.8104(2) 0.0253 Uiso 1.0
C C5a 0.3773(4) 0.390540(14) 0.9611(2) 0.0253 Uiso 1.0
C C6a 0.2104(4) 0.400067(14) 0.9469(2) 0.0253 Uiso 1.0
C C7a 0.2376(4) 0.407191(14) 1.0942(2) 0.0253 Uiso 1.0
C C8a 0.0645(4) 0.416517(14) 1.0821(2) 0.0253 Uiso 1.0
C C9a 0.0772(4) 0.423171(14) 1.2356(2) 0.0253 Uiso 1.0
C C10a -0.0732(4) 0.433109(14) 1.2156(2) 0.0253 Uiso 1.0
C C11a -0.0648(4) 0.439657(14) 1.3702(2) 0.0253 Uiso 1.0
C C12a -0.2252(4) 0.449337(14) 1.3533(2) 0.0253 Uiso 1.0
C C13a -0.2149(4) 0.455917(13) 1.5075(2) 0.0253 Uiso 1.0
C C14a -0.3435(4) 0.466342(13) 1.4814(2) 0.0253 Uiso 1.0
C C15a -0.3623(4) 0.472350(14) 1.6415(2) 0.0253 Uiso 1.0
C C16a -0.4928(4) 0.482751(14) 1.6159(2) 0.0253 Uiso 1.0
C C17a -0.4894(4) 0.489112(14) 1.7728(2) 0.0253 Uiso 0.490(2)
C C18a -0.6349(4) 0.499205(15) 1.7533(3) 0.0253 Uiso 0.490(2)
C C1 0.7674(3) 0.340874(14) 0.6012(2) 0.0253 Uiso 1.0
C C2 0.6865(3) 0.333826(12) 0.46592(19) 0.0253 Uiso 1.0
O O1b 0.8814(3) 0.326351(15) 0.4235(4) 0.0253 Uiso 1.0
C C1b 0.8120(3) 0.316917(12) 0.3722(4) 0.0253 Uiso 1.0
C C2b 1.0297(3) 0.310510(13) 0.3175(3) 0.0253 Uiso 1.0
O O2b 0.6041(4) 0.31376(2) 0.3770(10) 0.0253 Uiso 1.0
C C3b 0.9445(3) 0.300642(14) 0.2312(3) 0.0253 Uiso 1.0
C C4b 1.1639(3) 0.293659(14) 0.1910(3) 0.0253 Uiso 1.0
C C5b 1.0849(3) 0.284292(14) 0.0900(3) 0.0253 Uiso 1.0
C C6b 1.3020(3) 0.276954(13) 0.0642(3) 0.0253 Uiso 1.0
C C7b 1.2242(3) 0.267041(13) -0.0236(3) 0.0253 Uiso 1.0
C C8b 1.4403(3) 0.259508(14) -0.0329(2) 0.0253 Uiso 1.0
C C9b 1.4093(8) 0.251823(13) -0.1690(2) 0.0253 Uiso 1.0
C C10b 1.4278(10) 0.241555(4) -0.15856(7) 0.0253 Uiso 1.0
C C11b 1.43478(12) 0.235386(14) -0.0028(2) 0.0253 Uiso 1.0
C C12b 1.2421(3) 0.226740(7) -0.00555(11) 0.0253 Uiso 1.0
C C13b 1.3013(3) 0.218292(14) 0.1184(2) 0.0253 Uiso 1.0
C C14b 1.1043(3) 0.209820(13) 0.1203(2) 0.0253 Uiso 1.0
C C15b 1.1551(2) 0.201900(14) 0.2545(2) 0.0253 Uiso 1.0
C C16b 0.9414(3) 0.194280(5) 0.27319(8) 0.0253 Uiso 1.0
C C17b 1.0039(2) 0.185540(14) 0.3917(3) 0.0253 Uiso 1.0
C C18b 0.8034(4) 0.177213(13) 0.3925(2) 0.0253 Uiso 1.0
C C3 0.6248(3) 0.340278(15) 0.3193(2) 0.0253 Uiso 1.0
O O1c 0.8338(4) 0.34688(2) 0.2717(2) 0.0253 Uiso 1.0
C C1c 0.8606(3) 0.349154(19) 0.11399(17) 0.0253 Uiso 1.0
C C2c 1.0902(3) 0.355418(15) 0.0822(2) 0.0253 Uiso 1.0
O O2c 0.7117(5) 0.34716(4) 0.0128(3) 0.0253 Uiso 1.0
C C3c 1.1330(4) 0.362888(14) 0.2236(2) 0.0253 Uiso 1.0
C C4c 0.9485(3) 0.371854(14) 0.2207(2) 0.0253 Uiso 1.0
C C5c 0.9979(3) 0.379501(14) 0.3587(2) 0.0253 Uiso 1.0
C C6c 0.8077(3) 0.388263(14) 0.3608(2) 0.0253 Uiso 1.0
C C7c 0.8660(3) 0.396207(14) 0.4932(2) 0.0253 Uiso 1.0
C C8c 0.6758(3) 0.404945(14) 0.4961(2) 0.0253 Uiso 1.0
C C9c 0.7261(3) 0.412532(14) 0.6346(2) 0.0253 Uiso 1.0
C C10c 0.5380(3) 0.421352(14) 0.6353(2) 0.0253 Uiso 1.0
C C11c 0.5846(3) 0.428870(14) 0.7752(2) 0.0253 Uiso 1.0
C C12c 0.3990(4) 0.437765(14) 0.7725(2) 0.0253 Uiso 1.0
C C13c 0.4415(4) 0.445261(14) 0.9131(2) 0.0253 Uiso 1.0
C C14c 0.2619(4) 0.454351(14) 0.9047(2) 0.0253 Uiso 1.0
C C15c 0.2974(4) 0.461752(14) 1.0475(2) 0.0253 Uiso 1.0
C C16c 0.1124(4) 0.470666(14) 1.0401(2) 0.0253 Uiso 1.0
C C17c 0.1472(4) 0.478174(14) 1.1817(2) 0.0253 Uiso 0.490(2)
C C18c -0.0316(4) 0.487289(15) 1.1695(3) 0.0253 Uiso 0.490(2)
H H181a -0.5615(10) 0.50343(4) 1.6616(6) 0.0507 Uiso 1.0
H H182a -0.8094(8) 0.49747(5) 1.7289(7) 0.0507 Uiso 1.0
H H183a -0.6297(11) 0.50336(4) 1.8568(6) 0.0507 Uiso 1.0
H H171a -0.3156(8) 0.49087(5) 1.7990(7) 0.0507 Uiso 1.0
H H172a -0.5641(10) 0.48487(4) 1.8639(6) 0.0507 Uiso 1.0
H H161a -0.6668(8) 0.48140(5) 1.5854(7) 0.0507 Uiso 1.0
H H162a -0.4071(10) 0.48676(4) 1.5264(6) 0.0507 Uiso 1.0
H H151a -0.1937(8) 0.47370(5) 1.6823(7) 0.0507 Uiso 1.0
H H152a -0.4573(10) 0.46808(4) 1.7237(6) 0.0507 Uiso 1.0
H H141a -0.5121(8) 0.46502(5) 1.4400(7) 0.0507 Uiso 1.0
H H142a -0.2476(10) 0.47058(4) 1.3993(6) 0.0507 Uiso 1.0
H H131a -0.0395(8) 0.45722(5) 1.5348(7) 0.0507 Uiso 1.0
H H132a -0.2983(10) 0.45206(4) 1.5994(6) 0.0507 Uiso 1.0
H H121a -0.3988(8) 0.44713(5) 1.3353(7) 0.0507 Uiso 1.0
H H122a -0.1649(11) 0.45360(4) 1.2581(6) 0.0507 Uiso 1.0
H H111a 0.1085(8) 0.44187(5) 1.3892(7) 0.0507 Uiso 1.0
H H112a -0.1261(11) 0.43537(4) 1.4649(6) 0.0507 Uiso 1.0
H H101a -0.2474(8) 0.43119(5) 1.1934(7) 0.0507 Uiso 1.0
H H102a -0.0040(10) 0.43728(4) 1.1218(6) 0.0507 Uiso 1.0
H H91a 0.2520(8) 0.42510(5) 1.2554(7) 0.0507 Uiso 1.0
H H92a 0.0104(10) 0.41908(4) 1.3308(6) 0.0507 Uiso 1.0
H H81a -0.1074(8) 0.41393(4) 1.0692(7) 0.0507 Uiso 1.0
H H82a 0.1132(11) 0.42088(4) 0.9852(6) 0.0507 Uiso 1.0
H H71a 0.4108(8) 0.40978(5) 1.0981(7) 0.0507 Uiso 1.0
H H72a 0.1973(11) 0.40315(4) 1.1959(6) 0.0507 Uiso 1.0
H H61a 0.0358(8) 0.39768(5) 0.9409(7) 0.0507 Uiso 1.0
H H62a 0.2558(11) 0.40405(4) 0.8455(6) 0.0507 Uiso 1.0
H H51a 0.5512(8) 0.39294(5) 0.9711(7) 0.0507 Uiso 1.0
H H52a 0.3277(11) 0.38641(4) 1.0604(6) 0.0507 Uiso 1.0
H H41a 0.1821(8) 0.38122(5) 0.8013(7) 0.0507 Uiso 1.0
H H42a 0.4031(11) 0.38782(4) 0.7112(6) 0.0507 Uiso 1.0
H H31a 0.4822(11) 0.37015(4) 0.9241(6) 0.0507 Uiso 1.0
H H32a 0.6986(8) 0.37653(5) 0.8251(7) 0.0507 Uiso 1.0
H H21a 0.4990(11) 0.37135(4) 0.5730(6) 0.0507 Uiso 1.0
H H22a 0.3257(8) 0.36356(4) 0.6836(7) 0.0507 Uiso 1.0
H H11 0.9348(8) 0.34370(4) 0.5740(7) 0.0507 Uiso 1.0
H H12 0.7732(11) 0.33677(4) 0.7051(6) 0.0507 Uiso 1.0
H H181b 0.6393(8) 0.18063(4) 0.4084(7) 0.0507 Uiso 1.0
H H182b 0.8080(11) 0.17336(4) 0.2861(6) 0.0507 Uiso 1.0
H H183b 0.8308(9) 0.17214(4) 0.4835(6) 0.0507 Uiso 1.0
H H171b 1.0180(11) 0.18851(4) 0.5038(6) 0.0507 Uiso 1.0
H H172b 1.1636(9) 0.18226(4) 0.3572(7) 0.0507 Uiso 1.0
H H161b 0.9054(11) 0.19114(4) 0.1644(6) 0.0507 Uiso 1.0
H H162b 0.7928(9) 0.19812(4) 0.3150(7) 0.0507 Uiso 1.0
H H151b 1.1776(11) 0.20569(4) 0.3599(6) 0.0507 Uiso 1.0
H H152b 1.3080(9) 0.19790(4) 0.2256(7) 0.0507 Uiso 1.0
H H141b 1.1055(11) 0.20616(4) 0.0123(6) 0.0507 Uiso 1.0
H H142b 0.9395(8) 0.21310(4) 0.1407(7) 0.0507 Uiso 1.0
H H131b 1.3097(11) 0.22152(4) 0.2291(6) 0.0507 Uiso 1.0
H H132b 1.4634(8) 0.21506(4) 0.0887(7) 0.0507 Uiso 1.0
H H121b 1.2399(11) 0.22354(4) -0.1169(6) 0.0507 Uiso 1.0
H H122b 1.0768(8) 0.22978(4) 0.0212(7) 0.0507 Uiso 1.0
H H111b 1.6009(8) 0.23218(4) 0.0083(7) 0.0507 Uiso 1.0
H H112b 1.3997(11) 0.24015(4) 0.0917(6) 0.0507 Uiso 1.0
H H101b 1.422(5) 0.23748(4) -0.2628(6) 0.0507 Uiso 1.0
H H91b 1.387(4) 0.25481(4) -0.2805(5) 0.0507 Uiso 1.0
H H81b 1.4509(11) 0.25560(4) 0.0725(6) 0.0507 Uiso 1.0
H H82b 1.5952(9) 0.26357(4) -0.0524(7) 0.0507 Uiso 1.0
H H71b 1.1717(11) 0.26884(5) -0.1363(5) 0.0507 Uiso 1.0
H H72b 1.0844(9) 0.26368(4) 0.0381(7) 0.0507 Uiso 1.0
H H61b 1.3695(11) 0.27503(5) 0.1726(6) 0.0507 Uiso 1.0
H H62b 1.4320(9) 0.28061(4) -0.0026(7) 0.0507 Uiso 1.0
H H51b 1.0268(11) 0.28677(5) -0.0182(6) 0.0507 Uiso 1.0
H H52b 0.9489(9) 0.28048(4) 0.1487(7) 0.0507 Uiso 1.0
H H41b 1.2899(9) 0.29779(4) 0.1278(7) 0.0507 Uiso 1.0
H H42b 1.2365(10) 0.29110(4) 0.2947(6) 0.0507 Uiso 1.0
H H31b 0.8262(9) 0.29675(4) 0.3040(6) 0.0507 Uiso 1.0
H H32b 0.8617(10) 0.30263(5) 0.1281(6) 0.0507 Uiso 1.0
H H21b 1.1350(10) 0.31476(4) 0.2409(6) 0.0507 Uiso 1.0
H H22b 1.1269(10) 0.30850(5) 0.4146(6) 0.0507 Uiso 1.0
H H21 0.5368(9) 0.32987(4) 0.5034(7) 0.0507 Uiso 1.0
H H181c -0.0010(11) 0.49111(4) 1.0644(6) 0.0507 Uiso 1.0
H H182c -0.2037(8) 0.48455(4) 1.1732(7) 0.0507 Uiso 1.0
H H183c -0.0077(11) 0.49220(4) 1.2630(6) 0.0507 Uiso 1.0
H H171c 0.3193(8) 0.48091(4) 1.1785(7) 0.0507 Uiso 1.0
H H172c 0.1160(11) 0.47436(4) 1.2868(6) 0.0507 Uiso 1.0
H H161c -0.0578(8) 0.46771(4) 1.0463(7) 0.0507 Uiso 1.0
H H162c 0.1363(11) 0.47455(4) 0.9349(6) 0.0507 Uiso 1.0
H H151c 0.4676(8) 0.46469(4) 1.0422(7) 0.0507 Uiso 1.0
H H152c 0.2726(11) 0.45781(4) 1.1521(6) 0.0507 Uiso 1.0
H H141c 0.0902(8) 0.45156(4) 0.9086(7) 0.0507 Uiso 1.0
H H142c 0.2905(11) 0.45825(4) 0.8001(6) 0.0507 Uiso 1.0
H H131c 0.6134(8) 0.44800(4) 0.9059(7) 0.0507 Uiso 1.0
H H132c 0.4158(11) 0.44146(4) 1.0189(6) 0.0507 Uiso 1.0
H H121c 0.2293(8) 0.43480(4) 0.7827(7) 0.0507 Uiso 1.0
H H122c 0.4170(11) 0.44166(4) 0.6669(6) 0.0507 Uiso 1.0
H H111c 0.7543(8) 0.43182(4) 0.7635(7) 0.0507 Uiso 1.0
H H112c 0.5679(11) 0.42502(4) 0.8812(6) 0.0507 Uiso 1.0
H H101c 0.3693(8) 0.41831(4) 0.6486(7) 0.0507 Uiso 1.0
H H102c 0.5504(11) 0.42526(4) 0.5296(6) 0.0507 Uiso 1.0
H H91c 0.8945(8) 0.41555(4) 0.6194(7) 0.0507 Uiso 1.0
H H92c 0.7153(11) 0.40870(4) 0.7409(6) 0.0507 Uiso 1.0
H H81c 0.5083(8) 0.40185(4) 0.5124(7) 0.0507 Uiso 1.0
H H82c 0.6837(11) 0.40882(4) 0.3900(6) 0.0507 Uiso 1.0
H H71c 1.0323(8) 0.39928(4) 0.4706(7) 0.0507 Uiso 1.0
H H72c 0.8648(11) 0.39262(4) 0.6016(6) 0.0507 Uiso 1.0
H H61c 0.6409(8) 0.38522(4) 0.3830(7) 0.0507 Uiso 1.0
H H62c 0.8097(11) 0.39185(4) 0.2523(6) 0.0507 Uiso 1.0
H H51c 1.1655(8) 0.38259(4) 0.3427(7) 0.0507 Uiso 1.0
H H52c 0.9895(11) 0.37566(4) 0.4651(6) 0.0507 Uiso 1.0
H H41c 0.7785(8) 0.36896(4) 0.2342(7) 0.0507 Uiso 1.0
H H42c 0.9638(11) 0.37561(4) 0.1139(6) 0.0507 Uiso 1.0
H H31c 1.1136(11) 0.35898(4) 0.3289(6) 0.0507 Uiso 1.0
H H32c 1.3033(8) 0.36580(4) 0.2141(7) 0.0507 Uiso 1.0
H H21c 1.2334(9) 0.35054(4) 0.0701(7) 0.0507 Uiso 1.0
H H22c 1.0730(11) 0.35954(4) -0.0206(6) 0.0507 Uiso 1.0
H H31 0.4797(9) 0.34482(4) 0.3461(7) 0.0507 Uiso 1.0
H H32 0.5841(11) 0.33551(4) 0.2267(6) 0.0507 Uiso 1.0

loop_
_geom_angle_atom_site_label_1
_geom_angle_atom_site_label_2
_geom_angle_atom_site_label_3
_geom_angle_site_symmetry_1
_geom_angle_site_symmetry_3
_geom_angle
_geom_angle_publ_flag
C1a O1a C1 1_555 1_555 117.04(16) n
O1a C1a C2a 1_555 1_555 110.74(15) n
O1a C1a O2a 1_555 1_555 124.1(3) n
C2a C1a O2a 1_555 1_555 124.2(2) n
C1a C2a C3a 1_555 1_555 110.47(19) n
C1a C2a H21a 1_555 1_555 109.3(4) n
C1a C2a H22a 1_555 1_555 109.2(3) n
C3a C2a H21a 1_555 1_555 109.3(3) n
C3a C2a H22a 1_555 1_555 109.3(4) n
H21a C2a H22a 1_555 1_555 109.3(5) n
C2a C3a C4a 1_555 1_555 109.85(15) n
C2a C3a H31a 1_555 1_555 109.3(3) n
C2a C3a H32a 1_555 1_555 109.4(4) n
C4a C3a H31a 1_555 1_555 109.4(4) n
C4a C3a H32a 1_555 1_555 109.4(4) n
H31a C3a H32a 1_555 1_555 109.4(5) n
C3a C4a C5a 1_555 1_555 110.54(15) n
C3a C4a H41a 1_555 1_555 109.2(4) n
C3a C4a H42a 1_555 1_555 109.3(4) n
C5a C4a H41a 1_555 1_555 109.2(4) n
C5a C4a H42a 1_555 1_555 109.3(3) n
H41a C4a H42a 1_555 1_555 109.3(5) n
C4a C5a C6a 1_555 1_555 109.92(15) n
C4a C5a H51a 1_555 1_555 109.4(4) n
C4a C5a H52a 1_555 1_555 109.4(3) n
C6a C5a H51a 1_555 1_555 109.3(4) n
C6a C5a H52a 1_555 1_555 109.3(4) n
H51a C5a H52a 1_555 1_555 109.4(5) n
C5a C6a C7a 1_555 1_555 110.23(15) n
C5a C6a H61a 1_555 1_555 109.3(4) n
C5a C6a H62a 1_555 1_555 109.4(4) n
C7a C6a H61a 1_555 1_555 109.3(4) n
C7a C6a H62a 1_555 1_555 109.3(3) n
H61a C6a H62a 1_555 1_555 109.3(5) n
C6a C7a C8a 1_555 1_555 110.04(15) n
C6a C7a H71a 1_555 1_555 109.3(4) n
C6a C7a H72a 1_555 1_555 109.4(3) n
C8a C7a H71a 1_555 1_555 109.3(4) n
C8a C7a H72a 1_555 1_555 109.4(4) n
H71a C7a H72a 1_555 1_555 109.4(5) n
C7a C8a C9a 1_555 1_555 109.98(15) n
C7a C8a H81a 1_555 1_555 109.4(4) n
C7a C8a H82a 1_555 1_555 109.4(4) n
C9a C8a H81a 1_555 1_555 109.3(4) n
C9a C8a H82a 1_555 1_555 109.3(3) n
H81a C8a H82a 1_555 1_555 109.4(5) n
C8a C9a C10a 1_555 1_555 109.93(15) n
C8a C9a H91a 1_555 1_555 109.4(4) n
C8a C9a H92a 1_555 1_555 109.4(3) n
C10a C9a H91a 1_555 1_555 109.3(4) n
C10a C9a H92a 1_555 1_555 109.3(4) n
H91a C9a H92a 1_555 1_555 109.4(5) n
C9a C10a C11a 1_555 1_555 109.95(15) n
C9a C10a H101a 1_555 1_555 109.3(4) n
C9a C10a H102a 1_555 1_555 109.3(4) n
C11a C10a H101a 1_555 1_555 109.4(4) n
C11a C10a H102a 1_555 1_555 109.4(3) n
H101a C10a H102a 1_555 1_555 109.4(5) n
C10a C11a C12a 1_555 1_555 109.96(15) n
C10a C11a H111a 1_555 1_555 109.3(4) n
C10a C11a H112a 1_555 1_555 109.4(3) n
C12a C11a H111a 1_555 1_555 109.4(4) n
C12a C11a H112a 1_555 1_555 109.3(4) n
H111a C11a H112a 1_555 1_555 109.4(5) n
C11a C12a C13a 1_555 1_555 109.88(15) n
C11a C12a H121a 1_555 1_555 109.4(4) n
C11a C12a H122a 1_555 1_555 109.5(4) n
C13a C12a H121a 1_555 1_555 109.3(4) n
C13a C12a H122a 1_555 1_555 109.4(3) n
H121a C12a H122a 1_555 1_555 109.4(5) n
C12a C13a C14a 1_555 1_555 109.88(15) n
C12a C13a H131a 1_555 1_555 109.4(4) n
C12a C13a H132a 1_555 1_555 109.4(3) n
C14a C13a H131a 1_555 1_555 109.4(4) n
C14a C13a H132a 1_555 1_555 109.4(4) n
H131a C13a H132a 1_555 1_555 109.4(5) n
C13a C14a C15a 1_555 1_555 109.96(15) n
C13a C14a H141a 1_555 1_555 109.3(4) n
C13a C14a H142a 1_555 1_555 109.3(4) n
C15a C14a H141a 1_555 1_555 109.4(4) n
C15a C14a H142a 1_555 1_555 109.4(3) n
H141a C14a H142a 1_555 1_555 109.4(5) n
C14a C15a C16a 1_555 1_555 110.04(15) n
C14a C15a H151a 1_555 1_555 109.4(4) n
C14a C15a H152a 1_555 1_555 109.4(3) n
C16a C15a H151a 1_555 1_555 109.4(4) n
C16a C15a H152a 1_555 1_555 109.3(4) n
H151a C15a H152a 1_555 1_555 109.4(5) n
C15a C16a C17a 1_555 1_555 109.47(16) n
C15a C16a H161a 1_555 1_555 109.4(4) n
C15a C16a H162a 1_555 1_555 109.5(4) n
C17a C16a H161a 1_555 1_555 109.5(4) n
C17a C16a H162a 1_555 1_555 109.5(3) n
H161a C16a H162a 1_555 1_555 109.5(5) n
C16a C17a C18a 1_555 1_555 110.23(18) n
C16a C17a H171a 1_555 1_555 109.3(4) n
C16a C17a H172a 1_555 1_555 109.3(3) n
C18a C17a H171a 1_555 1_555 109.3(4) n
C18a C17a H172a 1_555 1_555 109.3(4) n
H171a C17a H172a 1_555 1_555 109.3(5) n
C17a C18a H181a 1_555 1_555 109.5(4) n
C17a C18a H182a 1_555 1_555 109.5(4) n
C17a C18a H183a 1_555 1_555 109.5(4) n
H181a C18a H182a 1_555 1_555 109.5(5) n
H181a C18a H183a 1_555 1_555 109.5(5) n
H182a C18a H183a 1_555 1_555 109.4(5) n
O1a C1 C2 1_555 1_555 109.91(19) n
O1a C1 H11 1_555 1_555 109.4(4) n
O1a C1 H12 1_555 1_555 109.4(4) n
C2 C1 H11 1_555 1_555 109.4(4) n
C2 C1 H12 1_555 1_555 109.4(3) n
H11 C1 H12 1_555 1_555 109.4(5) n
C1 C2 O1b 1_555 1_555 110.02(16) n
C1 C2 C3 1_555 1_555 109.79(14) n
C1 C2 H21 1_555 1_555 109.0(4) n
O1b C2 C3 1_555 1_555 109.93(18) n
O1b C2 H21 1_555 1_555 109.1(3) n
C3 C2 H21 1_555 1_555 109.1(4) n
C2 O1b C1b 1_555 1_555 116.99(15) n
O1b C1b C2b 1_555 1_555 110.98(14) n
O1b C1b O2b 1_555 1_555 124.5(3) n
C2b C1b O2b 1_555 1_555 124.5(2) n
C1b C2b C3b 1_555 1_555 110.02(14) n
C1b C2b H21b 1_555 1_555 109.4(3) n
C1b C2b H22b 1_555 1_555 109.3(4) n
C3b C2b H21b 1_555 1_555 109.4(4) n
C3b C2b H22b 1_555 1_555 109.3(4) n
H21b C2b H22b 1_555 1_555 109.4(5) n
C2b C3b C4b 1_555 1_555 109.81(14) n
C2b C3b H31b 1_555 1_555 109.4(4) n
C2b C3b H32b 1_555 1_555 109.4(4) n
C4b C3b H31b 1_555 1_555 109.4(3) n
C4b C3b H32b 1_555 1_555 109.4(4) n
H31b C3b H32b 1_555 1_555 109.5(5) n
C3b C4b C5b 1_555 1_555 110.33(14) n
C3b C4b H41b 1_555 1_555 109.3(3) n
C3b C4b H42b 1_555 1_555 109.3(4) n
C5b C4b H41b 1_555 1_555 109.3(4) n
C5b C4b H42b 1_555 1_555 109.2(4) n
H41b C4b H42b 1_555 1_555 109.4(5) n
C4b C5b C6b 1_555 1_555 109.31(14) n
C4b C5b H51b 1_555 1_555 109.5(4) n
C4b C5b H52b 1_555 1_555 109.6(4) n
C6b C5b H51b 1_555 1_555 109.4(4) n
C6b C5b H52b 1_555 1_555 109.5(3) n
H51b C5b H52b 1_555 1_555 109.6(5) n
C5b C6b C7b 1_555 1_555 110.71(14) n
C5b C6b H61b 1_555 1_555 109.2(4) n
C5b C6b H62b 1_555 1_555 109.2(3) n
C7b C6b H61b 1_555 1_555 109.2(4) n
C7b C6b H62b 1_555 1_555 109.2(4) n
H61b C6b H62b 1_555 1_555 109.3(5) n
C6b C7b C8b 1_555 1_555 109.00(15) n
C6b C7b H71b 1_555 1_555 109.6(4) n
C6b C7b H72b 1_555 1_555 109.5(4) n
C8b C7b H71b 1_555 1_555 109.6(4) n
C8b C7b H72b 1_555 1_555 109.5(3) n
H71b C7b H72b 1_555 1_555 109.6(5) n
C7b C8b C9b 1_555 1_555 110.6(2) n
C7b C8b H81b 1_555 1_555 109.3(4) n
C7b C8b H82b 1_555 1_555 109.3(3) n
C9b C8b H81b 1_555 1_555 109.2(3) n
C9b C8b H82b 1_555 1_555 109.2(4) n
H81b C8b H82b 1_555 1_555 109.3(5) n
C8b C9b C10b 1_555 1_555 126.34(17) n
C8b C9b H91b 1_555 1_555 116.8(3) n
C10b C9b H91b 1_555 1_555 116.7(3) n
C9b C10b C11b 1_555 1_555 125.45(11) n
C9b C10b H101b 1_555 1_555 117.2(3) n
C11b C10b H101b 1_555 1_555 117.2(3) n
C10b C11b C12b 1_555 1_555 109.65(18) n
C10b C11b H111b 1_555 1_555 109.4(4) n
C10b C11b H112b 1_555 1_555 109.5(3) n
C12b C11b H111b 1_555 1_555 109.3(4) n
C12b C11b H112b 1_555 1_555 109.3(3) n
H111b C11b H112b 1_555 1_555 109.6(5) n
C11b C12b C13b 1_555 1_555 110.26(13) n
C11b C12b H121b 1_555 1_555 109.3(4) n
C11b C12b H122b 1_555 1_555 109.5(3) n
C13b C12b H121b 1_555 1_555 109.2(3) n
C13b C12b H122b 1_555 1_555 109.3(4) n
H121b C12b H122b 1_555 1_555 109.2(5) n
C12b C13b C14b 1_555 1_555 110.45(14) n
C12b C13b H131b 1_555 1_555 109.3(3) n
C12b C13b H132b 1_555 1_555 109.2(4) n
C14b C13b H131b 1_555 1_555 109.3(4) n
C14b C13b H132b 1_555 1_555 109.2(3) n
H131b C13b H132b 1_555 1_555 109.4(5) n
C13b C14b C15b 1_555 1_555 109.76(14) n
C13b C14b H141b 1_555 1_555 109.3(4) n
C13b C14b H142b 1_555 1_555 109.6(3) n
C15b C14b H141b 1_555 1_555 109.4(3) n
C15b C14b H142b 1_555 1_555 109.5(4) n
H141b C14b H142b 1_555 1_555 109.3(5) n
C14b C15b C16b 1_555 1_555 110.17(12) n
C14b C15b H151b 1_555 1_555 109.4(3) n
C14b C15b H152b 1_555 1_555 109.3(4) n
C16b C15b H151b 1_555 1_555 109.3(4) n
C16b C15b H152b 1_555 1_555 109.2(3) n
H151b C15b H152b 1_555 1_555 109.5(5) n
C15b C16b C17b 1_555 1_555 110.49(13) n
C15b C16b H161b 1_555 1_555 109.3(3) n
C15b C16b H162b 1_555 1_555 109.5(3) n
C17b C16b H161b 1_555 1_555 109.1(3) n
C17b C16b H162b 1_555 1_555 109.3(3) n
H161b C16b H162b 1_555 1_555 109.2(5) n
C16b C17b C18b 1_555 1_555 110.03(13) n
C16b C17b H171b 1_555 1_555 109.4(4) n
C16b C17b H172b 1_555 1_555 109.4(4) n
C18b C17b H171b 1_555 1_555 109.3(4) n
C18b C17b H172b 1_555 1_555 109.2(4) n
H171b C17b H172b 1_555 1_555 109.5(5) n
C17b C18b H181b 1_555 1_555 109.6(3) n
C17b C18b H182b 1_555 1_555 109.5(4) n
C17b C18b H183b 1_555 1_555 109.6(3) n
H181b C18b H182b 1_555 1_555 109.4(5) n
H181b C18b H183b 1_555 1_555 109.4(5) n
H182b C18b H183b 1_555 1_555 109.4(4) n
C2 C3 O1c 1_555 1_555 110.02(15) n
C2 C3 H31 1_555 1_555 109.3(4) n
C2 C3 H32 1_555 1_555 109.4(3) n
O1c C3 H31 1_555 1_555 109.4(4) n
O1c C3 H32 1_555 1_555 109.3(4) n
H31 C3 H32 1_555 1_555 109.3(5) n
C3 O1c C1c 1_555 1_555 116.94(18) n
O1c C1c C2c 1_555 1_555 110.94(16) n
O1c C1c O2c 1_555 1_555 124.4(2) n
C2c C1c O2c 1_555 1_555 124.5(2) n
C1c C2c C3c 1_555 1_555 110.00(14) n
C1c C2c H21c 1_555 1_555 109.3(3) n
C1c C2c H22c 1_555 1_555 109.4(4) n
C3c C2c H21c 1_555 1_555 109.4(4) n
C3c C2c H22c 1_555 1_555 109.4(3) n
H21c C2c H22c 1_555 1_555 109.3(5) n
C2c C3c C4c 1_555 1_555 110.21(15) n
C2c C3c H31c 1_555 1_555 109.3(3) n
C2c C3c H32c 1_555 1_555 109.3(4) n
C4c C3c H31c 1_555 1_555 109.3(4) n
C4c C3c H32c 1_555 1_555 109.3(4) n
H31c C3c H32c 1_555 1_555 109.3(5) n
C3c C4c C5c 1_555 1_555 109.97(15) n
C3c C4c H41c 1_555 1_555 109.3(4) n
C3c C4c H42c 1_555 1_555 109.4(4) n
C5c C4c H41c 1_555 1_555 109.4(4) n
C5c C4c H42c 1_555 1_555 109.4(3) n
H41c C4c H42c 1_555 1_555 109.4(5) n
C4c C5c C6c 1_555 1_555 110.26(15) n
C4c C5c H51c 1_555 1_555 109.3(4) n
C4c C5c H52c 1_555 1_555 109.3(3) n
C6c C5c H51c 1_555 1_555 109.4(4) n
C6c C5c H52c 1_555 1_555 109.3(4) n
H51c C5c H52c 1_555 1_555 109.3(5) n
C5c C6c C7c 1_555 1_555 110.03(15) n
C5c C6c H61c 1_555 1_555 109.4(4) n
C5c C6c H62c 1_555 1_555 109.4(4) n
C7c C6c H61c 1_555 1_555 109.4(4) n
C7c C6c H62c 1_555 1_555 109.4(4) n
H61c C6c H62c 1_555 1_555 109.3(5) n
C6c C7c C8c 1_555 1_555 110.18(15) n
C6c C7c H71c 1_555 1_555 109.4(4) n
C6c C7c H72c 1_555 1_555 109.4(3) n
C8c C7c H71c 1_555 1_555 109.3(4) n
C8c C7c H72c 1_555 1_555 109.3(4) n
H71c C7c H72c 1_555 1_555 109.4(5) n
C7c C8c C9c 1_555 1_555 110.08(15) n
C7c C8c H81c 1_555 1_555 109.4(4) n
C7c C8c H82c 1_555 1_555 109.3(4) n
C9c C8c H81c 1_555 1_555 109.3(4) n
C9c C8c H82c 1_555 1_555 109.3(3) n
H81c C8c H82c 1_555 1_555 109.4(5) n
C8c C9c C10c 1_555 1_555 109.89(15) n
C8c C9c H91c 1_555 1_555 109.4(4) n
C8c C9c H92c 1_555 1_555 109.4(3) n
C10c C9c H91c 1_555 1_555 109.4(4) n
C10c C9c H92c 1_555 1_555 109.4(4) n
H91c C9c H92c 1_555 1_555 109.4(5) n
C9c C10c C11c 1_555 1_555 110.17(15) n
C9c C10c H101c 1_555 1_555 109.3(4) n
C9c C10c H102c 1_555 1_555 109.4(4) n
C11c C10c H101c 1_555 1_555 109.3(4) n
C11c C10c H102c 1_555 1_555 109.3(3) n
H101c C10c H102c 1_555 1_555 109.3(5) n
C10c C11c C12c 1_555 1_555 109.68(15) n
C10c C11c H111c 1_555 1_555 109.5(4) n
C10c C11c H112c 1_555 1_555 109.4(3) n
C12c C11c H111c 1_555 1_555 109.4(4) n
C12c C11c H112c 1_555 1_555 109.4(4) n
H111c C11c H112c 1_555 1_555 109.5(5) n
C11c C12c C13c 1_555 1_555 110.20(15) n
C11c C12c H121c 1_555 1_555 109.3(4) n
C11c C12c H122c 1_555 1_555 109.3(4) n
C13c C12c H121c 1_555 1_555 109.3(4) n
C13c C12c H122c 1_555 1_555 109.3(3) n
H121c C12c H122c 1_555 1_555 109.4(5) n
C12c C13c C14c 1_555 1_555 109.62(15) n
C12c C13c H131c 1_555 1_555 109.5(4) n
C12c C13c H132c 1_555 1_555 109.4(3) n
C14c C13c H131c 1_555 1_555 109.5(4) n
C14c C13c H132c 1_555 1_555 109.3(4) n
H131c C13c H132c 1_555 1_555 109.5(5) n
C13c C14c C15c 1_555 1_555 110.18(15) n
C13c C14c H141c 1_555 1_555 109.2(4) n
C13c C14c H142c 1_555 1_555 109.3(4) n
C15c C14c H141c 1_555 1_555 109.3(4) n
C15c C14c H142c 1_555 1_555 109.4(3) n
H141c C14c H142c 1_555 1_555 109.4(5) n
C14c C15c C16c 1_555 1_555 109.68(15) n
C14c C15c H151c 1_555 1_555 109.4(4) n
C14c C15c H152c 1_555 1_555 109.4(3) n
C16c C15c H151c 1_555 1_555 109.5(4) n
C16c C15c H152c 1_555 1_555 109.5(4) n
H151c C15c H152c 1_555 1_555 109.4(5) n
C15c C16c C17c 1_555 1_555 110.21(15) n
C15c C16c H161c 1_555 1_555 109.3(4) n
C15c C16c H162c 1_555 1_555 109.3(4) n
C17c C16c H161c 1_555 1_555 109.2(4) n
C17c C16c H162c 1_555 1_555 109.3(3) n
H161c C16c H162c 1_555 1_555 109.4(5) n
C16c C17c C18c 1_555 1_555 109.87(16) n
C16c C17c H171c 1_555 1_555 109.4(4) n
C16c C17c H172c 1_555 1_555 109.3(3) n
C18c C17c H171c 1_555 1_555 109.4(4) n
C18c C17c H172c 1_555 1_555 109.3(4) n
H171c C17c H172c 1_555 1_555 109.5(5) n
C17c C18c H181c 1_555 1_555 109.5(4) n
C17c C18c H182c 1_555 1_555 109.4(4) n
C17c C18c H183c 1_555 1_555 109.5(4) n
H181c C18c H182c 1_555 1_555 109.5(5) n
H181c C18c H183c 1_555 1_555 109.5(5) n
H182c C18c H183c 1_555 1_555 109.5(5) n

loop_
_geom_bond_atom_site_label_1
_geom_bond_atom_site_label_2
_geom_bond_site_symmetry_2
_geom_bond_distance
_geom_bond_publ_flag
O1a C1a 1_555 1.331(3) n
O1a C1 1_555 1.462(3) n
C1a O1a 1_555 1.331(3) n
C1a C2a 1_555 1.503(2) n
C1a O2a 1_555 1.201(3) n
C2a C1a 1_555 1.503(2) n
C2a C3a 1_555 1.522(3) n
C2a H21a 1_555 1.000(5) n
C2a H22a 1_555 1.000(5) n
O2a C1a 1_555 1.201(3) n
C3a C2a 1_555 1.522(3) n
C3a C4a 1_555 1.523(3) n
C3a H31a 1_555 1.000(5) n
C3a H32a 1_555 1.000(5) n
C4a C3a 1_555 1.523(3) n
C4a C5a 1_555 1.522(3) n
C4a H41a 1_555 1.000(5) n
C4a H42a 1_555 1.000(5) n
C5a C4a 1_555 1.522(3) n
C5a C6a 1_555 1.522(3) n
C5a H51a 1_555 1.000(5) n
C5a H52a 1_555 1.000(5) n
C6a C5a 1_555 1.522(3) n
C6a C7a 1_555 1.520(3) n
C6a H61a 1_555 1.000(5) n
C6a H62a 1_555 1.000(5) n
C7a C6a 1_555 1.520(3) n
C7a C8a 1_555 1.521(3) n
C7a H71a 1_555 1.000(5) n
C7a H72a 1_555 1.000(5) n
C8a C7a 1_555 1.521(3) n
C8a C9a 1_555 1.520(3) n
C8a H81a 1_555 1.000(5) n
C8a H82a 1_555 1.000(5) n
C9a C8a 1_555 1.520(3) n
C9a C10a 1_555 1.519(3) n
C9a H91a 1_555 1.000(5) n
C9a H92a 1_555 1.000(5) n
C10a C9a 1_555 1.519(3) n
C10a C11a 1_555 1.519(3) n
C10a H101a 1_555 1.000(5) n
C10a H102a 1_555 1.000(5) n
C11a C10a 1_555 1.519(3) n
C11a C12a 1_555 1.519(3) n
C11a H111a 1_555 1.000(5) n
C11a H112a 1_555 1.000(5) n
C12a C11a 1_555 1.519(3) n
C12a C13a 1_555 1.518(2) n
C12a H121a 1_555 1.000(5) n
C12a H122a 1_555 1.000(5) n
C13a C12a 1_555 1.518(2) n
C13a C14a 1_555 1.519(3) n
C13a H131a 1_555 1.000(5) n
C13a H132a 1_555 1.000(5) n
C14a C13a 1_555 1.519(3) n
C14a C15a 1_555 1.520(2) n
C14a H141a 1_555 1.000(5) n
C14a H142a 1_555 1.000(6) n
C15a C14a 1_555 1.520(2) n
C15a C16a 1_555 1.520(3) n
C15a H151a 1_555 1.000(5) n
C15a H152a 1_555 1.001(6) n
C16a C15a 1_555 1.520(3) n
C16a C17a 1_555 1.520(3) n
C16a H161a 1_555 1.000(5) n
C16a H162a 1_555 1.000(6) n
C17a C16a 1_555 1.520(3) n
C17a C18a 1_555 1.521(3) n
C17a H171a 1_555 1.000(5) n
C17a H172a 1_555 1.001(5) n
C18a C17a 1_555 1.521(3) n
C18a H181a 1_555 1.001(6) n
C18a H182a 1_555 1.000(5) n
C18a H183a 1_555 1.000(5) n
C1 O1a 1_555 1.462(3) n
C1 C2 1_555 1.500(2) n
C1 H11 1_555 1.001(5) n
C1 H12 1_555 1.000(5) n
C2 C1 1_555 1.500(2) n
C2 O1b 1_555 1.462(3) n
C2 C3 1_555 1.500(2) n
C2 H21 1_555 1.001(5) n
O1b C2 1_555 1.462(3) n
O1b C1b 1_555 1.331(3) n
C1b O1b 1_555 1.331(3) n
C1b C2b 1_555 1.500(2) n
C1b O2b 1_555 1.201(3) n
C2b C1b 1_555 1.500(2) n
C2b C3b 1_555 1.520(3) n
C2b H21b 1_555 1.000(6) n
C2b H22b 1_555 1.000(5) n
O2b C1b 1_555 1.201(3) n
C3b C2b 1_555 1.520(3) n
C3b C4b 1_555 1.519(2) n
C3b H31b 1_555 1.000(6) n
C3b H32b 1_555 0.999(5) n
C4b C3b 1_555 1.519(2) n
C4b C5b 1_555 1.520(3) n
C4b H41b 1_555 1.000(5) n
C4b H42b 1_555 1.000(5) n
C5b C4b 1_555 1.520(3) n
C5b C6b 1_555 1.518(2) n
C5b H51b 1_555 1.000(5) n
C5b H52b 1_555 1.000(5) n
C6b C5b 1_555 1.518(2) n
C6b C7b 1_555 1.518(3) n
C6b H61b 1_555 1.000(5) n
C6b H62b 1_555 1.000(5) n
C7b C6b 1_555 1.518(3) n
C7b C8b 1_555 1.519(3) n
C7b H71b 1_555 1.000(5) n
C7b H72b 1_555 1.000(5) n
C8b C7b 1_555 1.519(3) n
C8b C9b 1_555 1.496(3) n
C8b H81b 1_555 1.000(5) n
C8b H82b 1_555 0.999(5) n
C9b C8b 1_555 1.496(3) n
C9b C10b 1_555 1.3149(18) n
C9b H91b 1_555 1.000(6) n
C10b C9b 1_555 1.3149(18) n
C10b C11b 1_555 1.5000(19) n
C10b H101b 1_555 1.000(5) n
C11b C10b 1_555 1.5000(19) n
C11b C12b 1_555 1.522(2) n
C11b H111b 1_555 0.998(5) n
C11b H112b 1_555 0.999(5) n
C12b C11b 1_555 1.522(2) n
C12b C13b 1_555 1.519(2) n
C12b H121b 1_555 1.000(5) n
C12b H122b 1_555 1.000(5) n
C13b C12b 1_555 1.519(2) n
C13b C14b 1_555 1.522(2) n
C13b H131b 1_555 0.999(5) n
C13b H132b 1_555 0.999(5) n
C14b C13b 1_555 1.522(2) n
C14b C15b 1_555 1.523(3) n
C14b H141b 1_555 1.000(5) n
C14b H142b 1_555 1.000(5) n
C15b C14b 1_555 1.523(3) n
C15b C16b 1_555 1.520(2) n
C15b H151b 1_555 0.999(5) n
C15b H152b 1_555 1.000(5) n
C16b C15b 1_555 1.520(2) n
C16b C17b 1_555 1.521(2) n
C16b H161b 1_555 1.001(5) n
C16b H162b 1_555 1.000(5) n
C17b C16b 1_555 1.521(2) n
C17b C18b 1_555 1.522(2) n
C17b H171b 1_555 0.999(5) n
C17b H172b 1_555 1.000(5) n
C18b C17b 1_555 1.522(2) n
C18b H181b 1_555 1.000(5) n
C18b H182b 1_555 1.000(5) n
C18b H183b 1_555 1.000(5) n
C3 C2 1_555 1.500(2) n
C3 O1c 1_555 1.461(3) n
C3 H31 1_555 1.000(5) n
C3 H32 1_555 1.001(5) n
O1c C3 1_555 1.461(3) n
O1c C1c 1_555 1.329(2) n
C1c O1c 1_555 1.329(2) n
C1c C2c 1_555 1.501(3) n
C1c O2c 1_555 1.200(3) n
C2c C1c 1_555 1.501(3) n
C2c C3c 1_555 1.521(3) n
C2c H21c 1_555 1.001(5) n
C2c H22c 1_555 0.999(5) n
O2c C1c 1_555 1.200(3) n
C3c C2c 1_555 1.521(3) n
C3c C4c 1_555 1.522(3) n
C3c H31c 1_555 1.000(5) n
C3c H32c 1_555 1.000(5) n
C4c C3c 1_555 1.522(3) n
C4c C5c 1_555 1.522(3) n
C4c H41c 1_555 1.000(5) n
C4c H42c 1_555 0.999(5) n
C5c C4c 1_555 1.522(3) n
C5c C6c 1_555 1.523(3) n
C5c H51c 1_555 1.000(5) n
C5c H52c 1_555 1.000(5) n
C6c C5c 1_555 1.523(3) n
C6c C7c 1_555 1.522(3) n
C6c H61c 1_555 1.000(5) n
C6c H62c 1_555 1.000(5) n
C7c C6c 1_555 1.522(3) n
C7c C8c 1_555 1.521(3) n
C7c H71c 1_555 1.000(5) n
C7c H72c 1_555 1.000(5) n
C8c C7c 1_555 1.521(3) n
C8c C9c 1_555 1.520(3) n
C8c H81c 1_555 1.000(5) n
C8c H82c 1_555 1.000(5) n
C9c C8c 1_555 1.520(3) n
C9c C10c 1_555 1.520(3) n
C9c H91c 1_555 1.000(5) n
C9c H92c 1_555 1.000(5) n
C10c C9c 1_555 1.520(3) n
C10c C11c 1_555 1.520(3) n
C10c H101c 1_555 1.000(5) n
C10c H102c 1_555 1.000(5) n
C11c C10c 1_555 1.520(3) n
C11c C12c 1_555 1.519(3) n
C11c H111c 1_555 1.000(5) n
C11c H112c 1_555 1.000(5) n
C12c C11c 1_555 1.519(3) n
C12c C13c 1_555 1.519(3) n
C12c H121c 1_555 1.000(5) n
C12c H122c 1_555 1.000(5) n
C13c C12c 1_555 1.519(3) n
C13c C14c 1_555 1.518(3) n
C13c H131c 1_555 1.000(5) n
C13c H132c 1_555 1.000(5) n
C14c C13c 1_555 1.518(3) n
C14c C15c 1_555 1.519(3) n
C14c H141c 1_555 1.000(5) n
C14c H142c 1_555 1.000(5) n
C15c C14c 1_555 1.519(3) n
C15c C16c 1_555 1.520(3) n
C15c H151c 1_555 1.000(5) n
C15c H152c 1_555 1.000(5) n
C16c C15c 1_555 1.520(3) n
C16c C17c 1_555 1.519(3) n
C16c H161c 1_555 1.000(5) n
C16c H162c 1_555 1.000(5) n
C17c C16c 1_555 1.519(3) n
C17c C18c 1_555 1.520(3) n
C17c H171c 1_555 0.999(5) n
C17c H172c 1_555 1.000(5) n
C18c C17c 1_555 1.520(3) n
C18c H181c 1_555 1.000(5) n
C18c H182c 1_555 1.000(5) n
C18c H183c 1_555 0.999(5) n
H181a C18a 1_555 1.001(6) n
H182a C18a 1_555 1.000(5) n
H183a C18a 1_555 1.000(5) n
H171a C17a 1_555 1.000(5) n
H172a C17a 1_555 1.001(5) n
H161a C16a 1_555 1.000(5) n
H162a C16a 1_555 1.000(6) n
H151a C15a 1_555 1.000(5) n
H152a C15a 1_555 1.001(6) n
H141a C14a 1_555 1.000(5) n
H142a C14a 1_555 1.000(6) n
H131a C13a 1_555 1.000(5) n
H132a C13a 1_555 1.000(5) n
H121a C12a 1_555 1.000(5) n
H122a C12a 1_555 1.000(5) n
H111a C11a 1_555 1.000(5) n
H112a C11a 1_555 1.000(5) n
H101a C10a 1_555 1.000(5) n
H102a C10a 1_555 1.000(5) n
H91a C9a 1_555 1.000(5) n
H92a C9a 1_555 1.000(5) n
H81a C8a 1_555 1.000(5) n
H82a C8a 1_555 1.000(5) n
H71a C7a 1_555 1.000(5) n
H72a C7a 1_555 1.000(5) n
H61a C6a 1_555 1.000(5) n
H62a C6a 1_555 1.000(5) n
H51a C5a 1_555 1.000(5) n
H52a C5a 1_555 1.000(5) n
H41a C4a 1_555 1.000(5) n
H42a C4a 1_555 1.000(5) n
H31a C3a 1_555 1.000(5) n
H32a C3a 1_555 1.000(5) n
H21a C2a 1_555 1.000(5) n
H22a C2a 1_555 1.000(5) n
H11 C1 1_555 1.001(5) n
H12 C1 1_555 1.000(5) n
H181b C18b 1_555 1.000(5) n
H182b C18b 1_555 1.000(5) n
H183b C18b 1_555 1.000(5) n
H171b C17b 1_555 0.999(5) n
H172b C17b 1_555 1.000(5) n
H161b C16b 1_555 1.001(5) n
H162b C16b 1_555 1.000(5) n
H151b C15b 1_555 0.999(5) n
H152b C15b 1_555 1.000(5) n
H141b C14b 1_555 1.000(5) n
H142b C14b 1_555 1.000(5) n
H131b C13b 1_555 0.999(5) n
H132b C13b 1_555 0.999(5) n
H121b C12b 1_555 1.000(5) n
H122b C12b 1_555 1.000(5) n
H111b C11b 1_555 0.998(5) n
H112b C11b 1_555 0.999(5) n
H101b C10b 1_555 1.000(5) n
H91b C9b 1_555 1.000(6) n
H81b C8b 1_555 1.000(5) n
H82b C8b 1_555 0.999(5) n
H71b C7b 1_555 1.000(5) n
H72b C7b 1_555 1.000(5) n
H61b C6b 1_555 1.000(5) n
H62b C6b 1_555 1.000(5) n
H51b C5b 1_555 1.000(5) n
H52b C5b 1_555 1.000(5) n
H41b C4b 1_555 1.000(5) n
H42b C4b 1_555 1.000(5) n
H31b C3b 1_555 1.000(6) n
H32b C3b 1_555 0.999(5) n
H21b C2b 1_555 1.000(6) n
H22b C2b 1_555 1.000(5) n
H21 C2 1_555 1.001(5) n
H181c C18c 1_555 1.000(5) n
H182c C18c 1_555 1.000(5) n
H183c C18c 1_555 0.999(5) n
H171c C17c 1_555 0.999(5) n
H172c C17c 1_555 1.000(5) n
H161c C16c 1_555 1.000(5) n
H162c C16c 1_555 1.000(5) n
H151c C15c 1_555 1.000(5) n
H152c C15c 1_555 1.000(5) n
H141c C14c 1_555 1.000(5) n
H142c C14c 1_555 1.000(5) n
H131c C13c 1_555 1.000(5) n
H132c C13c 1_555 1.000(5) n
H121c C12c 1_555 1.000(5) n
H122c C12c 1_555 1.000(5) n
H111c C11c 1_555 1.000(5) n
H112c C11c 1_555 1.000(5) n
H101c C10c 1_555 1.000(5) n
H102c C10c 1_555 1.000(5) n
H91c C9c 1_555 1.000(5) n
H92c C9c 1_555 1.000(5) n
H81c C8c 1_555 1.000(5) n
H82c C8c 1_555 1.000(5) n
H71c C7c 1_555 1.000(5) n
H72c C7c 1_555 1.000(5) n
H61c C6c 1_555 1.000(5) n
H62c C6c 1_555 1.000(5) n
H51c C5c 1_555 1.000(5) n
H52c C5c 1_555 1.000(5) n
H41c C4c 1_555 1.000(5) n
H42c C4c 1_555 0.999(5) n
H31c C3c 1_555 1.000(5) n
H32c C3c 1_555 1.000(5) n
H21c C2c 1_555 1.001(5) n
H22c C2c 1_555 0.999(5) n
H31 C3 1_555 1.000(5) n
H32 C3 1_555 1.001(5) n
